data_7155956
loop_
_publ_author_name
'Liu, Liangxian'
'Huang, Panpan'
'Peng, Xiangjun'
'Hu, Dan'
'Liao, Huiwu'
'Tang, Shaobin'

_publ_section_title
;
 Regioselective synthesis of 2,3&#x2032;-biindoles mediated by an
 NBS-induced homo-coupling of indoles
;
_journal_name_full 'Org. Biomol. Chem.'
_journal_paper_doi 10.1039/C7OB02312J
_journal_year 2017
_chemical_formula_moiety 'C24 H14 Cl3 N3'
_chemical_formula_sum 'C24 H14 Cl3 N3'
_chemical_formula_weight 450.73
_space_group_crystal_system triclinic
_space_group_IT_number 2
_space_group_name_Hall '-P 1'
_space_group_name_H-M_alt 'P -1'
_symmetry_space_group_name_Hall '-P 1'
_symmetry_space_group_name_H-M 'P -1'
_atom_sites_solution_hydrogens mixed
_atom_sites_solution_primary direct
_audit_creation_date 2017-02-06
_audit_creation_method
;
Olex2 1.2
(compiled 2017.01.04 svn.r3372 for OlexSys, GUI svn.r5292)
;
_audit_update_record
;
2017-09-12 deposited with the CCDC.
2017-10-31 downloaded from the CCDC.
;
_cell_angle_alpha 108.992(5)
_cell_angle_beta 90.760(5)
_cell_angle_gamma 104.392(5)
_cell_formula_units_Z 2
_cell_length_a 8.9064(8)
_cell_length_b 11.4166(9)
_cell_length_c 12.9485(12)
_cell_measurement_reflns_used 2881
_cell_measurement_temperature 296(2)
_cell_measurement_theta_max 21.76
_cell_measurement_theta_min 2.37
_cell_volume 1199.49(19)
_computing_cell_refinement 'SAINT v7.68A (Bruker, 2009)'
_computing_data_reduction 'SAINT v7.68A (Bruker, 2009)'
_computing_molecular_graphics 'Olex2 (Dolomanov et al., 2009)'
_computing_publication_material 'Olex2 (Dolomanov et al., 2009)'
_computing_structure_refinement 'ShelXL (Sheldrick, 2015)'
_computing_structure_solution 'XS (Sheldrick, 2008)'
_diffrn_ambient_temperature 296.15
_diffrn_measured_fraction_theta_full 0.998
_diffrn_measured_fraction_theta_max 0.998
_diffrn_measurement_device_type 'CCD area detector'
_diffrn_measurement_method 'phi and omega scans'
_diffrn_radiation_monochromator graphite
_diffrn_radiation_type MoK\a
_diffrn_radiation_wavelength 0.71073
_diffrn_reflns_av_R_equivalents 0.00
_diffrn_reflns_av_unetI/netI 0.0357
_diffrn_reflns_Laue_measured_fraction_full 0.998
_diffrn_reflns_Laue_measured_fraction_max 0.998
_diffrn_reflns_number 4695
_diffrn_reflns_point_group_measured_fraction_full 0.998
_diffrn_reflns_point_group_measured_fraction_max 0.998
_diffrn_reflns_theta_full 25.242
_diffrn_reflns_theta_max 25.998
_diffrn_reflns_theta_min 1.958
_exptl_absorpt_coefficient_mu 0.396
_exptl_absorpt_correction_T_max 0.7455
_exptl_absorpt_correction_T_min 0.6549
_exptl_absorpt_correction_type multi-scan
_exptl_absorpt_process_details
'SADABS-2008/1 (Bruker,2008) was used for absorption correction. wR2(int) was 0.0515 before and 0.0376 after correction. The Ratio of minimum to maximum transmission is 0.8785. The \l/2 correction factor is 0.0015.'
_exptl_crystal_colour purple
_exptl_crystal_density_diffrn 1.248
_exptl_crystal_description block
_exptl_crystal_F_000 460
_exptl_crystal_size_max 0.4
_exptl_crystal_size_mid 0.3
_exptl_crystal_size_min 0.2
_platon_squeeze_details
;
;
_refine_diff_density_max 1.251
_refine_diff_density_min -0.652
_refine_diff_density_rms 0.076
_refine_ls_extinction_method none
_refine_ls_goodness_of_fit_ref 1.106
_refine_ls_hydrogen_treatment constr
_refine_ls_matrix_type full
_refine_ls_number_parameters 272
_refine_ls_number_reflns 4695
_refine_ls_number_restraints 0
_refine_ls_restrained_S_all 1.106
_refine_ls_R_factor_all 0.1200
_refine_ls_R_factor_gt 0.0813
_refine_ls_shift/su_max 0.001
_refine_ls_shift/su_mean 0.000
_refine_ls_structure_factor_coef Fsqd
_refine_ls_weighting_details 'w=1/[\s^2^(Fo^2^)+(0.1851P)^2^] where P=(Fo^2^+2Fc^2^)/3'
_refine_ls_weighting_scheme calc
_refine_ls_wR_factor_gt 0.2677
_refine_ls_wR_factor_ref 0.2951
_reflns_Friedel_coverage 0.000
_reflns_number_gt 2817
_reflns_number_total 4695
_reflns_threshold_expression 'I > 2\s(I)'
_cod_data_source_file c7ob02312j2.cif
_cod_data_source_block p-1-sr
_cod_original_cell_volume 1199.48(19)
_cod_database_code 7155956
_shelx_shelxl_version_number 2014/7
_shelx_space_group_comment
;
The symmetry employed for this shelxl refinement is uniquely defined
by the following loop, which should always be used as a source of
symmetry information in preference to the above space-group names.
They are only intended as comments.
;
_olex2_refinement_description
;
1. Fixed Uiso
 At 1.2 times of:
  All C(H) groups, All N(H) groups, All N(H,H) groups
2.a Rotating group:
 N3(H3A,H3B)
2.b Aromatic/amide H refined with riding coordinates:
 N2(H2), N1(H1), C10(H10), C16(H16), C18(H18), C2(H2A), C17(H17), C3(H3),
 C4(H4), C21(H21), C22(H22), C23(H23)
;
_olex2_submission_special_instructions 'No special instructions were received'

loop_
_space_group_symop_operation_xyz
'x, y, z'
'-x, -y, -z'

loop_
_atom_site_label
_atom_site_type_symbol
_atom_site_fract_x
_atom_site_fract_y
_atom_site_fract_z
_atom_site_U_iso_or_equiv
_atom_site_adp_type
_atom_site_occupancy
_atom_site_site_symmetry_order
_atom_site_calc_flag
_atom_site_refinement_flags_posn
Cl2 Cl 0.18691(15) 0.53071(10) 0.84507(11) 0.0840(5) Uani 1 1 d .
Cl1 Cl 0.41964(16) 1.29807(11) 0.96380(13) 0.0947(5) Uani 1 1 d .
Cl3 Cl 0.8097(2) 0.71769(17) 0.79261(14) 0.1129(6) Uani 1 1 d .
N2 N 0.3036(4) 1.0060(3) 0.9468(3) 0.0561(8) Uani 1 1 d .
H2 H 0.3041 1.0855 0.9752 0.067 Uiso 1 1 calc R
N1 N 0.6954(4) 1.0196(3) 0.6980(3) 0.0585(8) Uani 1 1 d .
H1 H 0.7562 0.9923 0.6503 0.070 Uiso 1 1 calc R
C7 C 0.5117(4) 1.0218(3) 0.8172(3) 0.0498(9) Uani 1 1 d .
C6 C 0.5789(4) 1.1525(3) 0.8176(3) 0.0527(9) Uani 1 1 d .
C12 C 0.3974(4) 0.9594(4) 0.8689(3) 0.0514(9) Uani 1 1 d .
C14 C 0.2408(4) 0.7899(3) 0.9088(3) 0.0517(9) Uani 1 1 d .
C15 C 0.1554(5) 0.6776(4) 0.9222(4) 0.0589(10) Uani 1 1 d .
C11 C 0.3623(4) 0.8244(3) 0.8432(3) 0.0515(9) Uani 1 1 d .
C10 C 0.4434(4) 0.7515(4) 0.7658(3) 0.0545(9) Uani 1 1 d .
H10 H 0.4189 0.6629 0.7494 0.065 Uiso 1 1 calc R
C1 C 0.6921(5) 1.1439(4) 0.7428(3) 0.0586(10) Uani 1 1 d .
C16 C 0.0436(5) 0.6778(5) 0.9933(4) 0.0679(11) Uani 1 1 d .
H16 H -0.0137 0.6011 1.0000 0.082 Uiso 1 1 calc R
C13 C 0.2073(4) 0.9050(4) 0.9728(3) 0.0536(9) Uani 1 1 d .
C5 C 0.5548(5) 1.2747(4) 0.8692(3) 0.0601(10) Uani 1 1 d .
C18 C 0.0982(5) 0.9106(5) 1.0482(4) 0.0661(11) Uani 1 1 d .
H18 H 0.0816 0.9883 1.0910 0.079 Uiso 1 1 calc R
C2 C 0.7840(5) 1.2518(4) 0.7210(4) 0.0682(11) Uani 1 1 d .
H2A H 0.8597 1.2445 0.6722 0.082 Uiso 1 1 calc R
C9 C 0.5576(5) 0.8091(4) 0.7145(3) 0.0556(9) Uani 1 1 d .
C8 C 0.5876(4) 0.9443(4) 0.7401(3) 0.0532(9) Uani 1 1 d .
C17 C 0.0156(5) 0.7958(5) 1.0568(4) 0.0725(12) Uani 1 1 d .
H17 H -0.0603 0.7956 1.1054 0.087 Uiso 1 1 calc R
C19 C 0.6398(5) 0.7321(4) 0.6313(4) 0.0669(11) Uani 1 1 d .
N3 N 0.4794(5) 0.7392(5) 0.4793(3) 0.0871(13) Uani 1 1 d .
H3A H 0.4036 0.7372 0.5209 0.105 Uiso 1 1 d GR
H3B H 0.5170 0.8182 0.4821 0.105 Uiso 1 1 d GR
C3 C 0.7556(6) 1.3674(4) 0.7756(4) 0.0724(12) Uani 1 1 d .
H3 H 0.8144 1.4406 0.7636 0.087 Uiso 1 1 calc R
C4 C 0.6424(6) 1.3798(4) 0.8482(4) 0.0728(12) Uani 1 1 d .
H4 H 0.6259 1.4602 0.8829 0.087 Uiso 1 1 calc R
C24 C 0.7559(7) 0.6854(5) 0.6615(5) 0.0873(15) Uani 1 1 d .
C20 C 0.5945(8) 0.6978(6) 0.5142(5) 0.1032(19) Uani 1 1 d .
C21 C 0.6660(11) 0.6205(7) 0.4391(5) 0.125(2) Uani 1 1 d .
H21 H 0.6374 0.5979 0.3644 0.150 Uiso 1 1 calc R
C22 C 0.7749(12) 0.5782(8) 0.4725(8) 0.145(3) Uani 1 1 d .
H22 H 0.8231 0.5279 0.4191 0.174 Uiso 1 1 calc R
C23 C 0.8252(10) 0.6034(8) 0.5846(8) 0.137(3) Uani 1 1 d .
H23 H 0.8990 0.5678 0.6049 0.164 Uiso 1 1 calc R

loop_
_atom_site_aniso_label
_atom_site_aniso_U_11
_atom_site_aniso_U_22
_atom_site_aniso_U_33
_atom_site_aniso_U_23
_atom_site_aniso_U_13
_atom_site_aniso_U_12
Cl2 0.0948(9) 0.0514(7) 0.0940(9) 0.0205(6) 0.0282(7) 0.0034(6)
Cl1 0.1013(10) 0.0552(7) 0.1268(12) 0.0233(7) 0.0473(8) 0.0282(6)
Cl3 0.1328(14) 0.1222(13) 0.0992(11) 0.0344(10) 0.0065(10) 0.0661(11)
N2 0.0620(19) 0.0465(17) 0.063(2) 0.0205(15) 0.0130(16) 0.0177(15)
N1 0.0631(19) 0.0532(19) 0.059(2) 0.0199(15) 0.0169(15) 0.0139(15)
C7 0.053(2) 0.0459(19) 0.048(2) 0.0155(16) -0.0006(16) 0.0089(16)
C6 0.051(2) 0.048(2) 0.054(2) 0.0147(17) -0.0026(17) 0.0074(16)
C12 0.051(2) 0.052(2) 0.051(2) 0.0160(17) 0.0060(16) 0.0141(16)
C14 0.050(2) 0.051(2) 0.051(2) 0.0148(17) 0.0024(16) 0.0095(16)
C15 0.057(2) 0.054(2) 0.066(2) 0.0242(19) 0.0043(19) 0.0094(18)
C11 0.050(2) 0.0442(19) 0.055(2) 0.0136(16) 0.0023(16) 0.0072(15)
C10 0.061(2) 0.0434(19) 0.056(2) 0.0165(17) 0.0075(18) 0.0082(17)
C1 0.057(2) 0.053(2) 0.062(2) 0.0219(19) 0.0025(19) 0.0058(17)
C16 0.069(3) 0.070(3) 0.069(3) 0.034(2) 0.016(2) 0.010(2)
C13 0.056(2) 0.059(2) 0.049(2) 0.0207(18) 0.0120(17) 0.0188(17)
C5 0.067(2) 0.050(2) 0.061(2) 0.0166(18) 0.0041(19) 0.0144(18)
C18 0.061(2) 0.080(3) 0.064(3) 0.030(2) 0.016(2) 0.025(2)
C2 0.070(3) 0.063(3) 0.065(3) 0.025(2) 0.006(2) 0.002(2)
C9 0.062(2) 0.047(2) 0.051(2) 0.0087(16) 0.0059(17) 0.0127(17)
C8 0.050(2) 0.054(2) 0.052(2) 0.0170(17) 0.0045(16) 0.0097(16)
C17 0.061(2) 0.095(3) 0.075(3) 0.045(3) 0.024(2) 0.022(2)
C19 0.076(3) 0.055(2) 0.066(3) 0.016(2) 0.024(2) 0.016(2)
N3 0.088(3) 0.124(4) 0.046(2) 0.015(2) -0.0165(19) 0.041(3)
C3 0.082(3) 0.053(2) 0.081(3) 0.032(2) 0.002(3) 0.002(2)
C4 0.083(3) 0.046(2) 0.088(3) 0.026(2) 0.002(3) 0.010(2)
C24 0.104(4) 0.077(3) 0.090(4) 0.029(3) 0.030(3) 0.038(3)
C20 0.123(5) 0.092(4) 0.071(4) 0.005(3) 0.029(3) 0.016(4)
C21 0.170(7) 0.118(5) 0.065(4) 0.005(3) 0.019(4) 0.037(5)
C22 0.185(9) 0.137(7) 0.123(7) 0.025(6) 0.073(6) 0.084(7)
C23 0.165(7) 0.143(6) 0.145(7) 0.056(5) 0.073(5) 0.107(6)

loop_
_atom_type_symbol
_atom_type_description
_atom_type_scat_dispersion_real
_atom_type_scat_dispersion_imag
_atom_type_scat_source
C C 0.0033 0.0016 'International Tables Vol C Tables 4.2.6.8 and 6.1.1.4'
H H 0.0000 0.0000 'International Tables Vol C Tables 4.2.6.8 and 6.1.1.4'
Cl Cl 0.1484 0.1585 'International Tables Vol C Tables 4.2.6.8 and 6.1.1.4'
N N 0.0061 0.0033 'International Tables Vol C Tables 4.2.6.8 and 6.1.1.4'

loop_
_geom_angle_atom_site_label_1
_geom_angle_atom_site_label_2
_geom_angle_atom_site_label_3
_geom_angle
C12 N2 C13 109.8(3)
C1 N1 C8 109.7(3)
C12 C7 C6 137.8(4)
C12 C7 C8 116.8(3)
C8 C7 C6 105.4(3)
C1 C6 C7 106.2(3)
C1 C6 C5 117.2(4)
C5 C6 C7 136.6(4)
N2 C12 C7 131.3(3)
N2 C12 C11 108.2(3)
C7 C12 C11 120.4(3)
C15 C14 C11 136.4(4)
C15 C14 C13 116.7(4)
C13 C14 C11 106.9(3)
C14 C15 Cl2 119.9(3)
C16 C15 Cl2 118.4(3)
C16 C15 C14 121.7(4)
C12 C11 C14 107.1(3)
C10 C11 C12 120.3(3)
C10 C11 C14 132.6(3)
C9 C10 C11 121.1(3)
N1 C1 C6 109.3(3)
N1 C1 C2 127.7(4)
C6 C1 C2 123.0(4)
C15 C16 C17 119.6(4)
N2 C13 C14 108.0(3)
C18 C13 N2 128.3(4)
C18 C13 C14 123.7(4)
C6 C5 Cl1 121.6(3)
C4 C5 Cl1 118.1(3)
C4 C5 C6 120.3(4)
C17 C18 C13 116.9(4)
C3 C2 C1 116.3(4)
C10 C9 C8 117.3(4)
C10 C9 C19 121.1(4)
C8 C9 C19 121.6(4)
N1 C8 C7 109.4(3)
N1 C8 C9 126.5(4)
C7 C8 C9 124.0(4)
C18 C17 C16 121.4(4)
C24 C19 C9 121.4(4)
C24 C19 C20 117.9(5)
C20 C19 C9 120.6(4)
C2 C3 C4 122.6(4)
C5 C4 C3 120.5(4)
C19 C24 Cl3 120.3(4)
C19 C24 C23 122.3(6)
C23 C24 Cl3 117.3(5)
N3 C20 C19 120.7(5)
N3 C20 C21 119.7(6)
C21 C20 C19 119.5(7)
C22 C21 C20 119.9(7)
C21 C22 C23 125.0(7)
C24 C23 C22 115.2(6)

loop_
_geom_bond_atom_site_label_1
_geom_bond_atom_site_label_2
_geom_bond_distance
Cl2 C15 1.743(4)
Cl1 C5 1.733(5)
Cl3 C24 1.653(6)
N2 C12 1.376(5)
N2 C13 1.396(5)
N1 C1 1.355(5)
N1 C8 1.365(5)
C7 C6 1.461(5)
C7 C12 1.400(5)
C7 C8 1.406(5)
C6 C1 1.406(6)
C6 C5 1.410(5)
C12 C11 1.417(5)
C14 C15 1.384(5)
C14 C11 1.442(5)
C14 C13 1.413(5)
C15 C16 1.365(6)
C11 C10 1.412(5)
C10 C9 1.370(5)
C1 C2 1.413(6)
C16 C17 1.415(7)
C13 C18 1.384(6)
C5 C4 1.369(6)
C18 C17 1.374(6)
C2 C3 1.367(7)
C9 C8 1.423(5)
C9 C19 1.480(6)
C19 C24 1.380(7)
C19 C20 1.461(8)
N3 C20 1.358(8)
C3 C4 1.390(7)
C24 C23 1.394(8)
C20 C21 1.367(9)
C21 C22 1.311(11)
C22 C23 1.427(11)

loop_
_platon_squeeze_void_nr
_platon_squeeze_void_average_x
_platon_squeeze_void_average_y
_platon_squeeze_void_average_z
_platon_squeeze_void_volume
_platon_squeeze_void_count_electrons
_platon_squeeze_void_content
1 0.000 0.000 0.500 235 57 ' '
